data_8102354
loop_
_publ_author_name
'Qi-Chun Ding'
'Yu-Lin Huang'
'Jian-Yu Jin'
'Li-Xue Zhang'
'Xiao-Dan Fu'
'Xiao-Qing Cai'

_publ_section_title
;
 Crystal structure of
 3-(2,4-dinitrophenylthio)-5-(2-ethoxyphenyl)-4H-1,2,4-triazol-4-amine,
 C16H14N6O5S
;
_journal_issue 1
_journal_name_full 'Zeitschrift f\"ur Kristallographie - New Crystal Structures'
_journal_page_first 103
_journal_volume 224
_journal_year 2009
_chemical_formula_moiety 'C16 H14 N6 O5 S'
_chemical_formula_sum 'C16 H14 N6 O5 S'
_chemical_formula_weight 402.39
_space_group_IT_number 14
_symmetry_cell_setting monoclinic
_symmetry_space_group_name_Hall '-P 2ybc'
_symmetry_space_group_name_H-M 'P 1 21/c 1'
_atom_sites_solution_hydrogens geom
_atom_sites_solution_primary direct
_atom_sites_solution_secondary difmap
_audit_creation_method SHELXL-97
_cell_angle_alpha 90.00
_cell_angle_beta 94.674(11)
_cell_angle_gamma 90.00
_cell_formula_units_Z 4
_cell_length_a 8.429(5)
_cell_length_b 11.538(7)
_cell_length_c 18.774(11)
_cell_measurement_reflns_used 2159
_cell_measurement_temperature 298(2)
_cell_measurement_theta_max 24.75
_cell_measurement_theta_min 2.177
_cell_volume 1819.8(19)
_computing_cell_refinement 'SAINT (Bruker, 2002)'
_computing_data_collection 'SMART (Bruker, 2002)'
_computing_data_reduction SAINT
_computing_molecular_graphics 'SHELXTL(Bruker, 2002)'
_computing_publication_material SHELXL97
_computing_structure_refinement 'SHELXL97 (Sheldrick, 1997)'
_computing_structure_solution 'SHELXS97 (Sheldrick, 1997)'
_diffrn_ambient_temperature 298(2)
_diffrn_measured_fraction_theta_full 0.999
_diffrn_measured_fraction_theta_max 0.999
_diffrn_measurement_device_type 'Bruker APEX area-detector diffractometer'
_diffrn_measurement_method '\f and \w scan'
_diffrn_radiation_monochromator graphite
_diffrn_radiation_source 'fine-focus sealed tube'
_diffrn_radiation_type MoK\a
_diffrn_radiation_wavelength 0.71073
_diffrn_reflns_av_R_equivalents 0.0284
_diffrn_reflns_av_sigmaI/netI 0.0352
_diffrn_reflns_limit_h_max 10
_diffrn_reflns_limit_h_min -10
_diffrn_reflns_limit_k_max 13
_diffrn_reflns_limit_k_min -11
_diffrn_reflns_limit_l_max 21
_diffrn_reflns_limit_l_min -22
_diffrn_reflns_number 9225
_diffrn_reflns_theta_full 25.02
_diffrn_reflns_theta_max 25.02
_diffrn_reflns_theta_min 2.07
_diffrn_standards_number 0
_exptl_absorpt_coefficient_mu 0.221
_exptl_absorpt_correction_T_max 0.9978
_exptl_absorpt_correction_T_min 0.8900
_exptl_absorpt_correction_type multi-scan
_exptl_absorpt_process_details '(SADABS; Bruker, 2002)'
_exptl_crystal_colour colorless
_exptl_crystal_density_diffrn 1.469
_exptl_crystal_density_method 'not measured'
_exptl_crystal_description block
_exptl_crystal_F_000 832
_exptl_crystal_size_max 0.54
_exptl_crystal_size_mid 0.22
_exptl_crystal_size_min 0.01
_refine_diff_density_max 0.288
_refine_diff_density_min -0.196
_refine_diff_density_rms 0.049
_refine_ls_extinction_method none
_refine_ls_goodness_of_fit_ref 1.238
_refine_ls_hydrogen_treatment mixed
_refine_ls_matrix_type full
_refine_ls_number_parameters 260
_refine_ls_number_reflns 3204
_refine_ls_number_restraints 3
_refine_ls_restrained_S_all 1.237
_refine_ls_R_factor_all 0.0862
_refine_ls_R_factor_gt 0.0749
_refine_ls_shift/su_max 0.000
_refine_ls_shift/su_mean 0.000
_refine_ls_structure_factor_coef Fsqd
_refine_ls_weighting_details 'calc w=1/[\s^2^(Fo^2^)+(0.0477P)^2^+1.3824P] where P=(Fo^2^+2Fc^2^)/3'
_refine_ls_weighting_scheme calc
_refine_ls_wR_factor_gt 0.1482
_refine_ls_wR_factor_ref 0.1539
_reflns_number_gt 2781
_reflns_number_total 3204
_reflns_threshold_expression I>2\s(I)
_cod_data_source_file 1267-2424.cff
_cod_data_source_block 3212m
_cod_depositor_comments
;
The following automatic conversions were performed:
'_symmetry_cell_setting' value 'Monoclinic' changed to 'monoclinic'
according to '/home/saulius/struct/CIF-dictionaries/cif_core.dic'
dictionary named 'cif_core.dic' version 2.4.1 from
2010-06-29.

'_exptl_absorpt_correction_type' value 'Multi-scan' changed
to 'multi-scan' according to
'/home/saulius/struct/CIF-dictionaries/cif_core.dic' dictionary named
'cif_core.dic' version 2.4.1 from 2010-06-29.

Automatic conversion script
Id: cif_fix_enum 1555 2011-01-17 13:19:09Z saulius 
;
_cod_original_cell_volume 1819.7(19)
_cod_original_sg_symbol_H-M 'P 21/c'
_cod_database_code 8102354

loop_
_symmetry_equiv_pos_as_xyz
'x, y, z'
'-x, y+1/2, -z+1/2'
'-x, -y, -z'
'x, -y-1/2, z-1/2'

loop_
_atom_site_label
_atom_site_type_symbol
_atom_site_fract_x
_atom_site_fract_y
_atom_site_fract_z
_atom_site_U_iso_or_equiv
_atom_site_adp_type
_atom_site_occupancy
_atom_site_symmetry_multiplicity
_atom_site_calc_flag
_atom_site_refinement_flags
_atom_site_disorder_assembly
_atom_site_disorder_group
S1 S 0.35900(11) 0.35555(7) 0.28126(5) 0.0463(3) Uani 1 1 d . . .
O1 O 0.2243(3) -0.0913(2) 0.25476(12) 0.0490(6) Uani 1 1 d . . .
O2 O 0.2013(4) 0.5230(2) 0.21045(15) 0.0680(8) Uani 1 1 d . . .
O3 O 0.0882(3) 0.5236(3) 0.10367(16) 0.0751(9) Uani 1 1 d . . .
O4 O 0.1844(5) 0.2306(4) -0.06236(17) 0.0971(12) Uani 1 1 d . . .
O5 O 0.3514(7) 0.0927(4) -0.03519(19) 0.1359(18) Uani 1 1 d . . .
N1 N 0.1420(3) 0.1391(3) 0.29032(17) 0.0464(7) Uani 1 1 d D . .
N2 N 0.2993(3) 0.1319(2) 0.32096(13) 0.0357(6) Uani 1 1 d . . .
N3 N 0.5153(3) 0.0820(2) 0.38526(15) 0.0464(7) Uani 1 1 d . . .
N4 N 0.5362(3) 0.1936(3) 0.35951(15) 0.0484(7) Uani 1 1 d . . .
N5 N 0.1760(4) 0.4800(3) 0.15110(18) 0.0532(8) Uani 1 1 d . . .
N6 N 0.2793(6) 0.1796(4) -0.0211(2) 0.0805(12) Uani 1 1 d . . .
C1 C 0.1549(6) -0.0834(4) 0.1306(2) 0.0736(13) Uani 1 1 d . . .
H1A H 0.1103 -0.0079 0.1367 0.110 Uiso 1 1 calc R . .
H1B H 0.0985 -0.1214 0.0907 0.110 Uiso 1 1 calc R . .
H1C H 0.2652 -0.0761 0.1221 0.110 Uiso 1 1 calc R . .
C2 C 0.1403(4) -0.1535(3) 0.19677(19) 0.0531(9) Uani 1 1 d . . .
H2A H 0.0293 -0.1629 0.2056 0.064 Uiso 1 1 calc R . .
H2B H 0.1868 -0.2297 0.1917 0.064 Uiso 1 1 calc R . .
C3 C 0.2255(4) -0.1347(3) 0.32218(18) 0.0427(8) Uani 1 1 d . . .
C4 C 0.1601(4) -0.2409(3) 0.3398(2) 0.0568(10) Uani 1 1 d . . .
H4 H 0.1076 -0.2863 0.3043 0.068 Uiso 1 1 calc R . .
C5 C 0.1734(5) -0.2787(4) 0.4097(2) 0.0693(12) Uani 1 1 d . . .
H5 H 0.1300 -0.3498 0.4211 0.083 Uiso 1 1 calc R . .
C6 C 0.2498(5) -0.2126(4) 0.4628(2) 0.0664(12) Uani 1 1 d . . .
H6 H 0.2590 -0.2391 0.5097 0.080 Uiso 1 1 calc R . .
C7 C 0.3129(4) -0.1065(3) 0.44616(19) 0.0509(9) Uani 1 1 d . . .
H7 H 0.3636 -0.0613 0.4822 0.061 Uiso 1 1 calc R . .
C8 C 0.3015(4) -0.0666(3) 0.37637(17) 0.0387(7) Uani 1 1 d . . .
C9 C 0.3727(3) 0.0466(3) 0.36091(15) 0.0353(7) Uani 1 1 d . . .
C10 C 0.4050(4) 0.2212(3) 0.32164(16) 0.0380(8) Uani 1 1 d . . .
C11 C 0.3445(4) 0.3104(3) 0.19074(17) 0.0415(8) Uani 1 1 d . . .
C12 C 0.4222(4) 0.2092(3) 0.17049(18) 0.0478(9) Uani 1 1 d . . .
H12 H 0.4868 0.1690 0.2046 0.057 Uiso 1 1 calc R . .
C13 C 0.4052(5) 0.1685(3) 0.1020(2) 0.0555(10) Uani 1 1 d . . .
H13 H 0.4589 0.1022 0.0894 0.067 Uiso 1 1 calc R . .
C14 C 0.3072(5) 0.2273(3) 0.05173(19) 0.0549(10) Uani 1 1 d . . .
C15 C 0.2337(4) 0.3288(3) 0.06784(19) 0.0522(9) Uani 1 1 d . . .
H15 H 0.1707 0.3687 0.0330 0.063 Uiso 1 1 calc R . .
C16 C 0.2550(4) 0.3703(3) 0.13655(18) 0.0427(8) Uani 1 1 d . . .
H1D H 0.080(4) 0.137(3) 0.3243(13) 0.051 Uiso 1 1 d D . .
H1E H 0.126(4) 0.079(2) 0.2642(14) 0.051 Uiso 1 1 d D . .

loop_
_atom_site_aniso_label
_atom_site_aniso_U_11
_atom_site_aniso_U_22
_atom_site_aniso_U_33
_atom_site_aniso_U_23
_atom_site_aniso_U_13
_atom_site_aniso_U_12
S1 0.0607(6) 0.0319(5) 0.0467(5) -0.0012(4) 0.0062(4) -0.0040(4)
O1 0.0573(15) 0.0416(14) 0.0468(14) -0.0055(11) -0.0037(11) -0.0110(11)
O2 0.096(2) 0.0474(17) 0.0629(18) 0.0032(14) 0.0206(15) 0.0170(15)
O3 0.0643(18) 0.080(2) 0.081(2) 0.0239(17) 0.0048(15) 0.0258(16)
O4 0.113(3) 0.126(3) 0.0513(19) 0.002(2) 0.0022(18) -0.029(2)
O5 0.246(6) 0.090(3) 0.072(2) -0.026(2) 0.018(3) 0.027(3)
N1 0.0375(16) 0.0416(18) 0.0586(19) 0.0006(14) -0.0055(14) 0.0019(14)
N2 0.0299(13) 0.0381(16) 0.0385(14) -0.0015(12) -0.0020(11) -0.0019(12)
N3 0.0399(16) 0.0431(17) 0.0542(17) 0.0032(14) -0.0081(13) -0.0022(13)
N4 0.0416(16) 0.0463(18) 0.0557(18) -0.0017(14) -0.0048(13) -0.0085(14)
N5 0.0512(19) 0.0474(19) 0.063(2) 0.0139(17) 0.0173(16) 0.0042(15)
N6 0.118(4) 0.076(3) 0.049(2) -0.002(2) 0.018(2) -0.023(3)
C1 0.091(3) 0.072(3) 0.055(2) -0.012(2) -0.010(2) -0.015(3)
C2 0.055(2) 0.044(2) 0.060(2) -0.0152(18) 0.0021(18) -0.0090(18)
C3 0.0370(18) 0.039(2) 0.051(2) 0.0004(16) -0.0003(15) 0.0009(15)
C4 0.054(2) 0.044(2) 0.072(3) -0.0016(19) -0.0029(19) -0.0118(18)
C5 0.069(3) 0.052(3) 0.086(3) 0.022(2) 0.001(2) -0.016(2)
C6 0.068(3) 0.067(3) 0.063(3) 0.025(2) -0.001(2) -0.008(2)
C7 0.049(2) 0.051(2) 0.051(2) 0.0062(18) -0.0026(17) 0.0010(18)
C8 0.0336(17) 0.0357(18) 0.0464(19) 0.0018(15) 0.0008(14) 0.0029(14)
C9 0.0315(16) 0.0383(18) 0.0349(16) -0.0012(14) -0.0039(13) 0.0023(14)
C10 0.0395(18) 0.0353(18) 0.0393(17) -0.0042(14) 0.0039(14) -0.0038(15)
C11 0.0439(18) 0.0354(19) 0.0465(19) 0.0015(15) 0.0124(15) -0.0108(15)
C12 0.059(2) 0.038(2) 0.048(2) 0.0019(16) 0.0153(17) 0.0028(17)
C13 0.074(3) 0.038(2) 0.059(2) 0.0012(18) 0.027(2) -0.0021(19)
C14 0.071(3) 0.052(2) 0.044(2) 0.0006(18) 0.0159(18) -0.018(2)
C15 0.054(2) 0.057(3) 0.046(2) 0.0120(18) 0.0089(17) -0.0117(19)
C16 0.0427(19) 0.038(2) 0.049(2) 0.0090(16) 0.0132(15) -0.0026(15)

loop_
_atom_type_symbol
_atom_type_description
_atom_type_scat_dispersion_real
_atom_type_scat_dispersion_imag
_atom_type_scat_source
C C 0.0033 0.0016 'International Tables Vol C Tables 4.2.6.8 and 6.1.1.4'
H H 0.0000 0.0000 'International Tables Vol C Tables 4.2.6.8 and 6.1.1.4'
N N 0.0061 0.0033 'International Tables Vol C Tables 4.2.6.8 and 6.1.1.4'
O O 0.0106 0.0060 'International Tables Vol C Tables 4.2.6.8 and 6.1.1.4'
S S 0.1246 0.1234 'International Tables Vol C Tables 4.2.6.8 and 6.1.1.4'

loop_
_geom_angle_atom_site_label_1
_geom_angle_atom_site_label_2
_geom_angle_atom_site_label_3
_geom_angle
_geom_angle_site_symmetry_1
_geom_angle_site_symmetry_3
_geom_angle_publ_flag
C10 S1 C11 98.62(15) . . ?
C3 O1 C2 119.0(3) . . ?
N2 N1 H1D 108(2) . . ?
N2 N1 H1E 107(2) . . ?
H1D N1 H1E 109(2) . . ?
C9 N2 C10 106.0(2) . . ?
C9 N2 N1 130.0(3) . . ?
C10 N2 N1 123.6(3) . . ?
C9 N3 N4 107.7(3) . . ?
C10 N4 N3 106.8(3) . . ?
O3 N5 O2 123.3(3) . . ?
O3 N5 C16 118.5(3) . . ?
O2 N5 C16 118.2(3) . . ?
O5 N6 O4 125.1(4) . . ?
O5 N6 C14 117.7(5) . . ?
O4 N6 C14 117.2(4) . . ?
C2 C1 H1A 109.5 . . ?
C2 C1 H1B 109.5 . . ?
H1A C1 H1B 109.5 . . ?
C2 C1 H1C 109.5 . . ?
H1A C1 H1C 109.5 . . ?
H1B C1 H1C 109.5 . . ?
O1 C2 C1 106.8(3) . . ?
O1 C2 H2A 110.4 . . ?
C1 C2 H2A 110.4 . . ?
O1 C2 H2B 110.4 . . ?
C1 C2 H2B 110.4 . . ?
H2A C2 H2B 108.6 . . ?
O1 C3 C4 124.8(3) . . ?
O1 C3 C8 116.0(3) . . ?
C4 C3 C8 119.2(3) . . ?
C5 C4 C3 120.0(4) . . ?
C5 C4 H4 120.0 . . ?
C3 C4 H4 120.0 . . ?
C6 C5 C4 120.8(4) . . ?
C6 C5 H5 119.6 . . ?
C4 C5 H5 119.6 . . ?
C5 C6 C7 119.7(4) . . ?
C5 C6 H6 120.1 . . ?
C7 C6 H6 120.1 . . ?
C6 C7 C8 120.7(4) . . ?
C6 C7 H7 119.7 . . ?
C8 C7 H7 119.7 . . ?
C7 C8 C3 119.6(3) . . ?
C7 C8 C9 118.8(3) . . ?
C3 C8 C9 121.6(3) . . ?
N3 C9 N2 109.3(3) . . ?
N3 C9 C8 125.5(3) . . ?
N2 C9 C8 125.2(3) . . ?
N4 C10 N2 110.2(3) . . ?
N4 C10 S1 126.8(3) . . ?
N2 C10 S1 122.9(2) . . ?
C16 C11 C12 116.7(3) . . ?
C16 C11 S1 122.9(3) . . ?
C12 C11 S1 120.4(3) . . ?
C13 C12 C11 121.7(3) . . ?
C13 C12 H12 119.2 . . ?
C11 C12 H12 119.2 . . ?
C12 C13 C14 119.1(4) . . ?
C12 C13 H13 120.5 . . ?
C14 C13 H13 120.5 . . ?
C15 C14 C13 121.7(4) . . ?
C15 C14 N6 118.8(4) . . ?
C13 C14 N6 119.5(4) . . ?
C14 C15 C16 118.6(4) . . ?
C14 C15 H15 120.7 . . ?
C16 C15 H15 120.7 . . ?
C15 C16 C11 122.1(3) . . ?
C15 C16 N5 116.7(3) . . ?
C11 C16 N5 121.2(3) . . ?

loop_
_geom_bond_atom_site_label_1
_geom_bond_atom_site_label_2
_geom_bond_distance
_geom_bond_site_symmetry_2
_geom_bond_publ_flag
S1 C10 1.755(3) . ?
S1 C11 1.772(3) . ?
O1 C3 1.360(4) . ?
O1 C2 1.441(4) . ?
O2 N5 1.222(4) . ?
O3 N5 1.220(4) . ?
O4 N6 1.218(5) . ?
O5 N6 1.213(6) . ?
N1 N2 1.404(4) . ?
N1 H1D 0.857(17) . ?
N1 H1E 0.852(17) . ?
N2 C9 1.356(4) . ?
N2 C10 1.362(4) . ?
N3 C9 1.316(4) . ?
N3 N4 1.392(4) . ?
N4 C10 1.305(4) . ?
N5 C16 1.466(4) . ?
N6 C14 1.475(5) . ?
C1 C2 1.495(5) . ?
C1 H1A 0.9600 . ?
C1 H1B 0.9600 . ?
C1 H1C 0.9600 . ?
C2 H2A 0.9700 . ?
C2 H2B 0.9700 . ?
C3 C4 1.394(5) . ?
C3 C8 1.399(5) . ?
C4 C5 1.380(6) . ?
C4 H4 0.9300 . ?
C5 C6 1.372(6) . ?
C5 H5 0.9300 . ?
C6 C7 1.380(5) . ?
C6 H6 0.9300 . ?
C7 C8 1.385(5) . ?
C7 H7 0.9300 . ?
C8 C9 1.476(5) . ?
C11 C16 1.399(5) . ?
C11 C12 1.405(5) . ?
C12 C13 1.365(5) . ?
C12 H12 0.9300 . ?
C13 C14 1.381(5) . ?
C13 H13 0.9300 . ?
C14 C15 1.371(5) . ?
C15 C16 1.374(5) . ?
C15 H15 0.9300 . ?

loop_
_geom_hbond_atom_site_label_D
_geom_hbond_atom_site_label_H
_geom_hbond_atom_site_label_A
_geom_hbond_distance_DH
_geom_hbond_distance_HA
_geom_hbond_distance_DA
_geom_hbond_angle_DHA
_geom_hbond_site_symmetry_A
N1 H1D O3 0.857(17) 2.42(2) 3.183(4) 149(3) 2_545
N1 H1E O1 0.852(17) 2.15(3) 2.841(4) 138(3) .

loop_
_geom_torsion_atom_site_label_1
_geom_torsion_atom_site_label_2
_geom_torsion_atom_site_label_3
_geom_torsion_atom_site_label_4
_geom_torsion
_geom_torsion_site_symmetry_1
_geom_torsion_site_symmetry_2
_geom_torsion_site_symmetry_3
_geom_torsion_site_symmetry_4
_geom_torsion_publ_flag
C9 N3 N4 C10 0.8(4) . . . . ?
C3 O1 C2 C1 177.9(3) . . . . ?
C2 O1 C3 C4 4.8(5) . . . . ?
C2 O1 C3 C8 -176.5(3) . . . . ?
O1 C3 C4 C5 177.5(4) . . . . ?
C8 C3 C4 C5 -1.2(5) . . . . ?
C3 C4 C5 C6 0.3(6) . . . . ?
C4 C5 C6 C7 0.6(7) . . . . ?
C5 C6 C7 C8 -0.7(6) . . . . ?
C6 C7 C8 C3 -0.1(5) . . . . ?
C6 C7 C8 C9 -179.1(3) . . . . ?
O1 C3 C8 C7 -177.7(3) . . . . ?
C4 C3 C8 C7 1.1(5) . . . . ?
O1 C3 C8 C9 1.3(4) . . . . ?
C4 C3 C8 C9 -180.0(3) . . . . ?
N4 N3 C9 N2 -0.8(4) . . . . ?
N4 N3 C9 C8 -179.0(3) . . . . ?
C10 N2 C9 N3 0.5(3) . . . . ?
N1 N2 C9 N3 -172.8(3) . . . . ?
C10 N2 C9 C8 178.7(3) . . . . ?
N1 N2 C9 C8 5.4(5) . . . . ?
C7 C8 C9 N3 45.8(5) . . . . ?
C3 C8 C9 N3 -133.1(3) . . . . ?
C7 C8 C9 N2 -132.1(3) . . . . ?
C3 C8 C9 N2 48.9(5) . . . . ?
N3 N4 C10 N2 -0.5(4) . . . . ?
N3 N4 C10 S1 175.4(2) . . . . ?
C9 N2 C10 N4 0.1(4) . . . . ?
N1 N2 C10 N4 173.9(3) . . . . ?
C9 N2 C10 S1 -176.1(2) . . . . ?
N1 N2 C10 S1 -2.3(4) . . . . ?
C11 S1 C10 N4 116.2(3) . . . . ?
C11 S1 C10 N2 -68.3(3) . . . . ?
C10 S1 C11 C16 155.6(3) . . . . ?
C10 S1 C11 C12 -23.2(3) . . . . ?
C16 C11 C12 C13 -2.9(5) . . . . ?
S1 C11 C12 C13 175.9(3) . . . . ?
C11 C12 C13 C14 -1.1(5) . . . . ?
C12 C13 C14 C15 3.7(5) . . . . ?
C12 C13 C14 N6 -175.8(3) . . . . ?
O5 N6 C14 C15 176.6(4) . . . . ?
O4 N6 C14 C15 -3.9(6) . . . . ?
O5 N6 C14 C13 -3.9(6) . . . . ?
O4 N6 C14 C13 175.6(4) . . . . ?
C13 C14 C15 C16 -2.1(5) . . . . ?
N6 C14 C15 C16 177.4(3) . . . . ?
C14 C15 C16 C11 -2.2(5) . . . . ?
C14 C15 C16 N5 179.1(3) . . . . ?
C12 C11 C16 C15 4.6(5) . . . . ?
S1 C11 C16 C15 -174.2(3) . . . . ?
C12 C11 C16 N5 -176.8(3) . . . . ?
S1 C11 C16 N5 4.4(4) . . . . ?
O3 N5 C16 C15 5.1(4) . . . . ?
O2 N5 C16 C15 -175.2(3) . . . . ?
O3 N5 C16 C11 -173.6(3) . . . . ?
O2 N5 C16 C11 6.1(5) . . . . ?
